data_7046491
loop_
_publ_author_name
'Li, Zhi-Min'
'Qiao, Yu'
'Liu, Chun-Bo'
'Zhou, Yan-Feng'
'Wang, Xiu-Yan'
'Charpentier, Paul A.'
'Che, Guang-Bo'
'Xu, William Z.'
'Liu, Li-Hui'
'Zhu, En-Wei'

_publ_section_title
;
 Syntheses, crystal structures, adsorption properties and visible
 photocatalytic activities of highly stable Pb-based coordination polymers
 constructed by 2-(2-carboxyphenyl)imidazo(4,5-f)-(1,10)phenanthroline and
 bridging linkers.
;
_journal_issue 23
_journal_name_full 'Dalton transactions (Cambridge, England : 2003)'
_journal_page_first 7761
_journal_page_last 7775
_journal_paper_doi 10.1039/c8dt00997j
_journal_volume 47
_journal_year 2018
_chemical_formula_moiety 'C26 H15 N5 O4 Pb'
_chemical_formula_sum 'C26 H15 N5 O4 Pb'
_chemical_formula_weight 668.62
_space_group_IT_number 2
_space_group_name_Hall '-P 1'
_space_group_name_H-M_alt 'P -1'
_symmetry_cell_setting triclinic
_symmetry_space_group_name_Hall '-P 1'
_symmetry_space_group_name_H-M 'P -1'
_atom_sites_solution_hydrogens geom
_atom_sites_solution_primary direct
_atom_sites_solution_secondary difmap
_audit_creation_method SHELXL-97
_audit_update_record
;
2017-10-08 deposited with the CCDC.
2018-04-30 downloaded from the CCDC.
;
_cell_angle_alpha 80.1830(10)
_cell_angle_beta 68.8510(10)
_cell_angle_gamma 78.4320(10)
_cell_formula_units_Z 2
_cell_length_a 9.4750(5)
_cell_length_b 10.0435(5)
_cell_length_c 12.8759(7)
_cell_measurement_reflns_used 4332
_cell_measurement_temperature 293(2)
_cell_measurement_theta_max 26.11
_cell_measurement_theta_min 2.38
_cell_volume 1113.08(10)
_computing_cell_refinement 'SAINT (Bruker, 2002)'
_computing_data_collection 'SMART (Bruker, 2002)'
_computing_data_reduction 'SAINT '
_computing_molecular_graphics 'SHELXTL (Sheldrick, 2008)'
_computing_publication_material SHELXTL
_computing_structure_refinement 'SHELXL-97 (Sheldrick, 2008)'
_computing_structure_solution 'SHELXS-97 (Sheldrick, 2008)'
_diffrn_ambient_temperature 293(2)
_diffrn_measured_fraction_theta_full 0.988
_diffrn_measured_fraction_theta_max 0.982
_diffrn_measurement_device_type 'CCD area detector'
_diffrn_measurement_method dtprofit.ref
_diffrn_radiation_monochromator graphite
_diffrn_radiation_source 'fine-focus sealed tube'
_diffrn_radiation_type MoK\a
_diffrn_radiation_wavelength 0.71073
_diffrn_reflns_av_R_equivalents 0.0182
_diffrn_reflns_av_sigmaI/netI 0.0348
_diffrn_reflns_limit_h_max 11
_diffrn_reflns_limit_h_min -11
_diffrn_reflns_limit_k_max 11
_diffrn_reflns_limit_k_min -12
_diffrn_reflns_limit_l_max 15
_diffrn_reflns_limit_l_min -13
_diffrn_reflns_number 6179
_diffrn_reflns_theta_full 25.00
_diffrn_reflns_theta_max 26.14
_diffrn_reflns_theta_min 1.71
_diffrn_standards_decay_% 0
_diffrn_standards_interval_count 0
_diffrn_standards_interval_time 0
_diffrn_standards_number 0
_exptl_absorpt_coefficient_mu 7.625
_exptl_absorpt_correction_T_max 0.9015
_exptl_absorpt_correction_T_min 0.8617
_exptl_absorpt_correction_type multi-scan
_exptl_absorpt_process_details '(SADABS; Bruker, 2002)'
_exptl_crystal_colour yellow
_exptl_crystal_density_diffrn 1.995
_exptl_crystal_density_method 'not measured'
_exptl_crystal_description block
_exptl_crystal_F_000 640
_exptl_crystal_size_max 0.493
_exptl_crystal_size_mid 0.245
_exptl_crystal_size_min 0.169
_refine_diff_density_max 0.860
_refine_diff_density_min -1.918
_refine_diff_density_rms 0.114
_refine_ls_extinction_method none
_refine_ls_goodness_of_fit_ref 1.051
_refine_ls_hydrogen_treatment mixed
_refine_ls_matrix_type full
_refine_ls_number_parameters 325
_refine_ls_number_reflns 4357
_refine_ls_number_restraints 0
_refine_ls_restrained_S_all 1.051
_refine_ls_R_factor_all 0.0254
_refine_ls_R_factor_gt 0.0228
_refine_ls_shift/su_max 0.001
_refine_ls_shift/su_mean 0.000
_refine_ls_structure_factor_coef Fsqd
_refine_ls_weighting_details 'calc w=1/[\s^2^(Fo^2^)+(0.0303P)^2^+0.0000P] where P=(Fo^2^+2Fc^2^)/3'
_refine_ls_weighting_scheme calc
_refine_ls_wR_factor_gt 0.0543
_refine_ls_wR_factor_ref 0.0554
_reflns_number_gt 4077
_reflns_number_total 4357
_reflns_threshold_expression >2\s(I)
_cod_data_source_file c8dt00997j2.cif
_cod_data_source_block 1_CCDC2
_cod_depositor_comments
;
The following automatic conversions were performed:

'_symmetry_cell_setting' value 'Triclinic' changed to 'triclinic'
according to
/home/data/users/saulius/crontab/automatic-downloads/rss-feeds/RSC/lib/dictionaries/cif_core.dic
dictionary named 'cif_core.dic' version 2.4.2 from 2011-04-26.

Automatic conversion script
Id: cif_fix_values 4973 2017-02-22 13:04:09Z antanas 

 Adding full bibliography for 7046488--7046492.cif.
;
_cod_original_sg_symbol_Hall -P1
_cod_original_sg_symbol_H-M 'P-1   '
_cod_database_code 7046491

loop_
_symmetry_equiv_pos_as_xyz
'x, y, z'
'-x, -y, -z'

loop_
_atom_site_label
_atom_site_type_symbol
_atom_site_fract_x
_atom_site_fract_y
_atom_site_fract_z
_atom_site_U_iso_or_equiv
_atom_site_adp_type
_atom_site_occupancy
_atom_site_symmetry_multiplicity
_atom_site_calc_flag
_atom_site_refinement_flags
Pb Pb 0.622084(14) 0.443922(12) 0.360826(11) 0.02369(6) Uani 1 1 d .
C1 C 0.9589(5) 0.3849(4) 0.4119(3) 0.0348(9) Uani 1 1 d .
H1 H 0.8881 0.4047 0.4815 0.042 Uiso 1 1 calc R
C2 C 1.1137(5) 0.3563(5) 0.4000(4) 0.0386(10) Uani 1 1 d .
H2 H 1.1452 0.3587 0.4601 0.046 Uiso 1 1 calc R
C3 C 1.2183(5) 0.3250(4) 0.2992(4) 0.0346(9) Uani 1 1 d .
H3 H 1.3221 0.3058 0.2899 0.041 Uiso 1 1 calc R
C4 C 1.1689(4) 0.3219(4) 0.2091(3) 0.0252(8) Uani 1 1 d .
C5 C 1.2676(4) 0.2903(4) 0.1003(3) 0.0251(8) Uani 1 1 d .
C6 C 1.2100(4) 0.2943(3) 0.0160(3) 0.0216(7) Uani 1 1 d .
C7 C 1.0502(4) 0.3264(3) 0.0302(3) 0.0205(7) Uani 1 1 d .
C8 C 0.9862(4) 0.3302(4) -0.0535(3) 0.0241(7) Uani 1 1 d .
H8 H 1.0486 0.3095 -0.1251 0.029 Uiso 1 1 calc R
C9 C 0.8318(4) 0.3644(4) -0.0286(3) 0.0273(8) Uani 1 1 d .
H9 H 0.7874 0.3662 -0.0826 0.033 Uiso 1 1 calc R
C10 C 0.7415(4) 0.3968(3) 0.0790(3) 0.0246(7) Uani 1 1 d .
H10 H 0.6365 0.4213 0.0947 0.030 Uiso 1 1 calc R
C11 C 0.9504(4) 0.3575(3) 0.1375(3) 0.0212(7) Uani 1 1 d .
C12 C 1.0097(4) 0.3545(4) 0.2277(3) 0.0234(7) Uani 1 1 d .
C13 C 1.4604(4) 0.2377(4) -0.0441(3) 0.0256(8) Uani 1 1 d .
C14 C 1.6168(4) 0.1859(4) -0.1147(3) 0.0263(8) Uani 1 1 d .
C15 C 1.7000(4) 0.0852(4) -0.0603(4) 0.0338(9) Uani 1 1 d .
H15 H 1.6545 0.0560 0.0150 0.041 Uiso 1 1 calc R
C16 C 1.8474(5) 0.0291(4) -0.1166(4) 0.0439(11) Uani 1 1 d .
H16 H 1.9030 -0.0340 -0.0786 0.053 Uiso 1 1 calc R
C17 C 1.9126(5) 0.0669(5) -0.2297(5) 0.0549(14) Uani 1 1 d .
H17 H 2.0110 0.0264 -0.2686 0.066 Uiso 1 1 calc R
C18 C 1.8325(5) 0.1644(5) -0.2852(4) 0.0458(11) Uani 1 1 d .
H18 H 1.8773 0.1886 -0.3616 0.055 Uiso 1 1 calc R
C19 C 1.6852(4) 0.2273(4) -0.2287(3) 0.0291(8) Uani 1 1 d .
C20 C 1.6135(4) 0.3430(4) -0.2941(3) 0.0279(8) Uani 1 1 d .
C21 C 0.6773(4) 0.7288(4) 0.3746(3) 0.0238(7) Uani 1 1 d .
C22 C 0.6710(4) 0.8818(4) 0.3655(3) 0.0249(8) Uani 1 1 d .
C23 C 0.6409(6) 0.9675(4) 0.2772(4) 0.0417(11) Uani 1 1 d .
H23 H 0.6250 0.9316 0.2211 0.050 Uiso 1 1 calc R
C24 C 0.6347(6) 1.1061(4) 0.2731(4) 0.0465(12) Uani 1 1 d .
H24 H 0.6112 1.1623 0.2144 0.056 Uiso 1 1 calc R
C25 C 0.6882(5) 1.0818(4) 0.4345(4) 0.0370(10) Uani 1 1 d .
H25 H 0.7042 1.1205 0.4892 0.044 Uiso 1 1 calc R
C26 C 0.6942(4) 0.9425(4) 0.4457(3) 0.0299(8) Uani 1 1 d .
H26 H 0.7138 0.8891 0.5069 0.036 Uiso 1 1 calc R
N1 N 0.9083(4) 0.3852(3) 0.3292(3) 0.0279(7) Uani 1 1 d .
N2 N 0.7975(3) 0.3945(3) 0.1599(3) 0.0228(6) Uani 1 1 d .
N3 N 1.4247(3) 0.2533(3) 0.0629(3) 0.0285(7) Uani 1 1 d .
N4 N 1.3343(3) 0.2608(3) -0.0767(3) 0.0244(6) Uani 1 1 d .
H4 H 1.3331 0.2553 -0.1423 0.029 Uiso 1 1 calc R
N5 N 0.6604(4) 1.1643(3) 0.3488(3) 0.0397(9) Uani 1 1 d .
O1 O 1.5329(3) 0.4432(3) -0.2420(2) 0.0320(6) Uani 1 1 d .
O2 O 1.6397(3) 0.3347(3) -0.3949(2) 0.0408(7) Uani 1 1 d .
O3 O 0.6570(3) 0.6619(3) 0.4675(2) 0.0316(6) Uani 1 1 d .
O4 O 0.7033(3) 0.6775(2) 0.2844(2) 0.0279(6) Uani 1 1 d .

loop_
_atom_site_aniso_label
_atom_site_aniso_U_11
_atom_site_aniso_U_22
_atom_site_aniso_U_33
_atom_site_aniso_U_23
_atom_site_aniso_U_13
_atom_site_aniso_U_12
Pb 0.02642(8) 0.01813(8) 0.02325(9) -0.00412(5) -0.00352(6) -0.00371(5)
C1 0.040(2) 0.044(2) 0.020(2) -0.0087(18) -0.0072(17) -0.0052(18)
C2 0.046(2) 0.049(3) 0.027(2) -0.010(2) -0.0200(19) -0.003(2)
C3 0.033(2) 0.045(2) 0.031(2) -0.0068(19) -0.0164(18) -0.0030(18)
C4 0.0273(18) 0.0254(19) 0.025(2) -0.0025(16) -0.0112(15) -0.0054(14)
C5 0.0253(17) 0.0257(19) 0.025(2) -0.0050(16) -0.0088(15) -0.0040(14)
C6 0.0253(17) 0.0187(17) 0.0203(19) -0.0001(14) -0.0064(14) -0.0066(13)
C7 0.0261(17) 0.0146(16) 0.0202(18) -0.0014(14) -0.0063(14) -0.0048(13)
C8 0.0310(18) 0.0236(18) 0.0194(19) -0.0033(15) -0.0079(15) -0.0079(14)
C9 0.0323(19) 0.0267(19) 0.028(2) -0.0025(16) -0.0153(16) -0.0069(15)
C10 0.0258(17) 0.0217(18) 0.028(2) -0.0021(15) -0.0104(15) -0.0065(14)
C11 0.0273(17) 0.0151(16) 0.0207(19) -0.0004(14) -0.0084(14) -0.0030(13)
C12 0.0293(18) 0.0195(17) 0.0205(19) -0.0022(15) -0.0076(15) -0.0033(14)
C13 0.0242(17) 0.0244(18) 0.028(2) -0.0025(16) -0.0079(15) -0.0058(14)
C14 0.0251(17) 0.0202(18) 0.033(2) -0.0029(16) -0.0074(16) -0.0057(14)
C15 0.0317(19) 0.028(2) 0.037(2) 0.0015(18) -0.0084(18) -0.0031(16)
C16 0.033(2) 0.028(2) 0.064(3) 0.005(2) -0.016(2) 0.0010(17)
C17 0.026(2) 0.044(3) 0.070(4) 0.004(3) 0.001(2) 0.0105(19)
C18 0.033(2) 0.047(3) 0.041(3) -0.001(2) 0.0014(19) 0.0028(19)
C19 0.0251(18) 0.0267(19) 0.033(2) -0.0057(17) -0.0058(16) -0.0030(15)
C20 0.0211(17) 0.032(2) 0.028(2) 0.0013(17) -0.0051(15) -0.0079(15)
C21 0.0261(17) 0.0198(17) 0.025(2) 0.0001(16) -0.0082(15) -0.0063(14)
C22 0.0315(18) 0.0190(18) 0.025(2) -0.0037(15) -0.0075(15) -0.0077(14)
C23 0.070(3) 0.027(2) 0.035(3) -0.0046(19) -0.024(2) -0.009(2)
C24 0.078(3) 0.020(2) 0.040(3) 0.0061(19) -0.022(2) -0.007(2)
C25 0.042(2) 0.032(2) 0.036(2) -0.0173(19) -0.0029(19) -0.0106(18)
C26 0.038(2) 0.027(2) 0.026(2) -0.0015(17) -0.0113(17) -0.0081(16)
N1 0.0339(17) 0.0289(17) 0.0223(17) -0.0044(14) -0.0100(14) -0.0057(13)
N2 0.0253(14) 0.0215(15) 0.0230(16) -0.0045(13) -0.0082(12) -0.0047(12)
N3 0.0265(15) 0.0331(18) 0.0268(18) -0.0063(15) -0.0091(13) -0.0040(13)
N4 0.0264(15) 0.0236(15) 0.0233(17) -0.0060(13) -0.0067(13) -0.0038(12)
N5 0.053(2) 0.0207(17) 0.040(2) -0.0077(16) -0.0048(17) -0.0098(15)
O1 0.0317(14) 0.0278(14) 0.0341(16) -0.0043(12) -0.0101(12) -0.0003(11)
O2 0.0415(16) 0.0469(18) 0.0275(16) -0.0053(14) -0.0070(13) 0.0002(13)
O3 0.0430(15) 0.0269(14) 0.0285(16) 0.0028(12) -0.0156(13) -0.0115(12)
O4 0.0393(14) 0.0196(12) 0.0259(15) -0.0041(11) -0.0091(12) -0.0094(10)

loop_
_atom_type_symbol
_atom_type_description
_atom_type_scat_dispersion_real
_atom_type_scat_dispersion_imag
_atom_type_scat_source
C C 0.0033 0.0016 'International Tables Vol C Tables 4.2.6.8 and 6.1.1.4'
H H 0.0000 0.0000 'International Tables Vol C Tables 4.2.6.8 and 6.1.1.4'
N N 0.0061 0.0033 'International Tables Vol C Tables 4.2.6.8 and 6.1.1.4'
O O 0.0106 0.0060 'International Tables Vol C Tables 4.2.6.8 and 6.1.1.4'
Pb Pb -3.3944 10.1111 'International Tables Vol C Tables 4.2.6.8 and 6.1.1.4'

loop_
_geom_angle_atom_site_label_1
_geom_angle_atom_site_label_2
_geom_angle_atom_site_label_3
_geom_angle
_geom_angle_site_symmetry_1
_geom_angle_site_symmetry_3
O1 Pb O4 73.28(8) 2_765 .
O1 Pb N1 134.65(10) 2_765 .
O4 Pb N1 79.79(9) . .
O1 Pb N2 75.93(9) 2_765 .
O4 Pb N2 80.33(9) . .
N1 Pb N2 63.92(9) . .
O1 Pb N5 106.74(10) 2_765 1_545
O4 Pb N5 150.99(10) . 1_545
N1 Pb N5 80.75(10) . 1_545
N2 Pb N5 71.84(10) . 1_545
N1 C1 C2 122.9(4) . .
N1 C1 H1 118.5 . .
C2 C1 H1 118.5 . .
C3 C2 C1 119.1(4) . .
C3 C2 H2 120.4 . .
C1 C2 H2 120.4 . .
C2 C3 C4 119.7(4) . .
C2 C3 H3 120.1 . .
C4 C3 H3 120.1 . .
C3 C4 C12 117.6(3) . .
C3 C4 C5 124.6(3) . .
C12 C4 C5 117.8(3) . .
C6 C5 N3 110.8(3) . .
C6 C5 C4 120.8(3) . .
N3 C5 C4 128.4(3) . .
C5 C6 N4 105.9(3) . .
C5 C6 C7 123.8(3) . .
N4 C6 C7 130.4(3) . .
C8 C7 C11 118.1(3) . .
C8 C7 C6 125.6(3) . .
C11 C7 C6 116.3(3) . .
C9 C8 C7 119.3(3) . .
C9 C8 H8 120.3 . .
C7 C8 H8 120.3 . .
C8 C9 C10 119.0(3) . .
C8 C9 H9 120.5 . .
C10 C9 H9 120.5 . .
N2 C10 C9 123.4(3) . .
N2 C10 H10 118.3 . .
C9 C10 H10 118.3 . .
N2 C11 C7 121.7(3) . .
N2 C11 C12 117.7(3) . .
C7 C11 C12 120.6(3) . .
N1 C12 C4 121.3(3) . .
N1 C12 C11 118.0(3) . .
C4 C12 C11 120.7(3) . .
N3 C13 N4 112.4(3) . .
N3 C13 C14 122.6(3) . .
N4 C13 C14 124.7(3) . .
C19 C14 C15 119.0(3) . .
C19 C14 C13 125.6(3) . .
C15 C14 C13 115.4(4) . .
C16 C15 C14 121.1(4) . .
C16 C15 H15 119.5 . .
C14 C15 H15 119.5 . .
C15 C16 C17 119.7(4) . .
C15 C16 H16 120.2 . .
C17 C16 H16 120.2 . .
C16 C17 C18 120.2(4) . .
C16 C17 H17 119.9 . .
C18 C17 H17 119.9 . .
C17 C18 C19 121.0(4) . .
C17 C18 H18 119.5 . .
C19 C18 H18 119.5 . .
C18 C19 C14 118.8(4) . .
C18 C19 C20 117.0(4) . .
C14 C19 C20 124.1(3) . .
O2 C20 O1 124.7(4) . .
O2 C20 C19 118.4(3) . .
O1 C20 C19 116.9(3) . .
O3 C21 O4 124.3(3) . .
O3 C21 C22 118.9(3) . .
O4 C21 C22 116.8(3) . .
C23 C22 C26 117.1(3) . .
C23 C22 C21 121.6(3) . .
C26 C22 C21 121.3(3) . .
C24 C23 C22 119.5(4) . .
C24 C23 H23 120.2 . .
C22 C23 H23 120.2 . .
N5 C24 C23 123.5(4) . .
N5 C24 H24 118.2 . .
C23 C24 H24 118.2 . .
N5 C25 C26 123.2(4) . .
N5 C25 H25 118.4 . .
C26 C25 H25 118.4 . .
C25 C26 C22 119.7(4) . .
C25 C26 H26 120.1 . .
C22 C26 H26 120.1 . .
C1 N1 C12 119.3(3) . .
C1 N1 Pb 119.9(3) . .
C12 N1 Pb 120.8(2) . .
C10 N2 C11 118.4(3) . .
C10 N2 Pb 121.9(2) . .
C11 N2 Pb 119.6(2) . .
C13 N3 C5 104.4(3) . .
C13 N4 C6 106.5(3) . .
C13 N4 H4 126.8 . .
C6 N4 H4 126.8 . .
C24 N5 C25 116.9(3) . .
C24 N5 Pb 125.8(3) . 1_565
C25 N5 Pb 116.7(3) . 1_565
C20 O1 Pb 102.9(2) . 2_765
C21 O4 Pb 101.2(2) . .

loop_
_geom_bond_atom_site_label_1
_geom_bond_atom_site_label_2
_geom_bond_distance
_geom_bond_site_symmetry_2
Pb O1 2.478(3) 2_765
Pb O4 2.541(2) .
Pb N1 2.552(3) .
Pb N2 2.589(3) .
Pb N5 2.782(3) 1_545
C1 N1 1.315(5) .
C1 C2 1.394(6) .
C1 H1 0.9300 .
C2 C3 1.361(6) .
C2 H2 0.9300 .
C3 C4 1.405(5) .
C3 H3 0.9300 .
C4 C12 1.417(5) .
C4 C5 1.423(5) .
C5 C6 1.371(5) .
C5 N3 1.381(5) .
C6 N4 1.375(5) .
C6 C7 1.434(5) .
C7 C8 1.406(5) .
C7 C11 1.410(5) .
C8 C9 1.363(5) .
C8 H8 0.9300 .
C9 C10 1.395(5) .
C9 H9 0.9300 .
C10 N2 1.325(4) .
C10 H10 0.9300 .
C11 N2 1.356(4) .
C11 C12 1.456(5) .
C12 N1 1.356(5) .
C13 N3 1.325(5) .
C13 N4 1.369(5) .
C13 C14 1.474(5) .
C14 C19 1.401(6) .
C14 C15 1.404(5) .
C15 C16 1.374(6) .
C15 H15 0.9300 .
C16 C17 1.379(7) .
C16 H16 0.9300 .
C17 C18 1.380(6) .
C17 H17 0.9300 .
C18 C19 1.395(5) .
C18 H18 0.9300 .
C19 C20 1.512(5) .
C20 O2 1.244(5) .
C20 O1 1.265(4) .
C21 O3 1.238(4) .
C21 O4 1.273(4) .
C21 C22 1.512(5) .
C22 C23 1.384(6) .
C22 C26 1.385(5) .
C23 C24 1.374(6) .
C23 H23 0.9300 .
C24 N5 1.332(6) .
C24 H24 0.9300 .
C25 N5 1.336(6) .
C25 C26 1.373(5) .
C25 H25 0.9300 .
C26 H26 0.9300 .
N4 H4 0.8600 .
N5 Pb 2.782(3) 1_565
O1 Pb 2.478(3) 2_765

loop_
_geom_hbond_atom_site_label_D
_geom_hbond_atom_site_label_H
_geom_hbond_atom_site_label_A
_geom_hbond_distance_DH
_geom_hbond_distance_HA
_geom_hbond_distance_DA
_geom_hbond_angle_DHA
_geom_hbond_site_symmetry_A
N4 H4 O4 0.86 1.97 2.774(4) 156.3 2_765
